data_7119761
loop_
_publ_author_name
'Yogendra, S.'
'Hennersdorf, F.'
'Bauz\'a, A'
'Frontera, A.'
'Fischer, R.'
'Weigand, J. J.'

_publ_section_title
;
 Carbodiphosphorane mediated synthesis of a triflyloxyphosphonium dication
 and its reactivity towards nucleophiles.
;
_journal_issue 20
_journal_name_full 'Chemical communications (Cambridge, England)'
_journal_page_first 2954
_journal_page_last 2957
_journal_paper_doi 10.1039/c7cc00982h
_journal_volume 53
_journal_year 2017
_chemical_formula_moiety 'C49 H40 O P3, C F3 O3 S, C6 H4 F2'
_chemical_formula_sum 'C56 H44 F5 O4 P3 S'
_chemical_formula_weight 1000.88
_space_group_crystal_system monoclinic
_space_group_IT_number 15
_space_group_name_Hall '-C 2yc'
_space_group_name_H-M_alt 'C 1 2/c 1'
_symmetry_space_group_name_Hall '-C 2yc'
_symmetry_space_group_name_H-M 'C 1 2/c 1'
_atom_sites_solution_hydrogens geom
_atom_sites_solution_primary direct
_audit_creation_date 2015-03-01
_audit_creation_method
;
Olex2 1.2
(compiled 2015.01.26 svn.r3150 for OlexSys, GUI svn.r4998)
;
_audit_update_record
;
2016-11-15 deposited with the CCDC.
2017-02-10 downloaded from the CCDC.
;
_cell_angle_alpha 90
_cell_angle_beta 98.3200(10)
_cell_angle_gamma 90
_cell_formula_units_Z 8
_cell_length_a 22.6503(8)
_cell_length_b 21.0918(7)
_cell_length_c 19.7027(7)
_cell_measurement_reflns_used 9914
_cell_measurement_temperature 100.0
_cell_measurement_theta_max 29.221
_cell_measurement_theta_min 2.196
_cell_volume 9313.6(6)
_computing_cell_refinement 'SAINT v8.34A (Bruker, 2013)'
_computing_data_reduction 'SAINT v8.34A (Bruker, 2013)'
_computing_molecular_graphics 'Olex2 (Dolomanov et al., 2009)'
_computing_publication_material 'Olex2 (Dolomanov et al., 2009)'
_computing_structure_refinement 'ShelXL (Sheldrick, 2008)'
_computing_structure_solution 'ShelXT (Sheldrick, 2015)'
_diffrn_ambient_temperature 100.0
_diffrn_measured_fraction_theta_full 1.000
_diffrn_measured_fraction_theta_max 0.994
_diffrn_measurement_device_type 'Bruker APEX-II CCD'
_diffrn_measurement_method '\f and \w scans'
_diffrn_radiation_type MoK\a
_diffrn_radiation_wavelength 0.71073
_diffrn_reflns_av_R_equivalents 0.0593
_diffrn_reflns_av_unetI/netI 0.0459
_diffrn_reflns_Laue_measured_fraction_full 1.000
_diffrn_reflns_Laue_measured_fraction_max 0.994
_diffrn_reflns_limit_h_max 32
_diffrn_reflns_limit_h_min -32
_diffrn_reflns_limit_k_max 30
_diffrn_reflns_limit_k_min -30
_diffrn_reflns_limit_l_max 28
_diffrn_reflns_limit_l_min -28
_diffrn_reflns_number 98999
_diffrn_reflns_point_group_measured_fraction_full 1.000
_diffrn_reflns_point_group_measured_fraction_max 0.994
_diffrn_reflns_theta_full 26.000
_diffrn_reflns_theta_max 30.603
_diffrn_reflns_theta_min 1.604
_diffrn_standards_number 0
_exptl_absorpt_coefficient_mu 0.242
_exptl_absorpt_correction_T_max 0.7461
_exptl_absorpt_correction_T_min 0.6992
_exptl_absorpt_correction_type multi-scan
_exptl_absorpt_process_details
;
SADABS-2012/1 (Bruker,2012) was used for absorption correction.
wR2(int) was 0.0588 before and 0.0511 after correction.
The Ratio of minimum to maximum transmission is 0.9371.
The \l/2 correction factor is 0.0015.
;
_exptl_crystal_colour 'clear colourless'
_exptl_crystal_colour_lustre clear
_exptl_crystal_colour_primary colourless
_exptl_crystal_density_diffrn 1.428
_exptl_crystal_description rod
_exptl_crystal_F_000 4144
_exptl_crystal_recrystallization_method
'The material was recrystallised from a mixture of o-difluorobenzene and dichloromethane by vapour diffusion'
_exptl_crystal_size_max 0.243
_exptl_crystal_size_mid 0.08
_exptl_crystal_size_min 0.04
_refine_diff_density_max 0.755
_refine_diff_density_min -0.650
_refine_diff_density_rms 0.077
_refine_ls_extinction_method none
_refine_ls_goodness_of_fit_ref 1.022
_refine_ls_hydrogen_treatment constr
_refine_ls_matrix_type full
_refine_ls_number_parameters 622
_refine_ls_number_reflns 14253
_refine_ls_number_restraints 0
_refine_ls_restrained_S_all 1.022
_refine_ls_R_factor_all 0.0757
_refine_ls_R_factor_gt 0.0472
_refine_ls_shift/su_max 0.001
_refine_ls_shift/su_mean 0.000
_refine_ls_structure_factor_coef Fsqd
_refine_ls_weighting_details 'w=1/[\s^2^(Fo^2^)+(0.0545P)^2^+16.5621P] where P=(Fo^2^+2Fc^2^)/3'
_refine_ls_weighting_scheme calc
_refine_ls_wR_factor_gt 0.1112
_refine_ls_wR_factor_ref 0.1272
_reflns_Friedel_coverage 0.000
_reflns_number_gt 10522
_reflns_number_total 14253
_reflns_threshold_expression 'I > 2\s(I)'
_cod_data_source_file c7cc00982h2.cif
_cod_data_source_block 4OTf
_cod_database_code 7119761
_shelx_space_group_comment
;
The symmetry employed for this shelxl refinement is uniquely defined
by the following loop, which should always be used as a source of
symmetry information in preference to the above space-group names.
They are only intended as comments.
;
_shelx_estimated_absorpt_t_max 0.990
_shelx_estimated_absorpt_t_min 0.943
_olex2_refinement_description
;
1. Fixed Uiso
 At 1.2 times of:
  All C(H) groups
2.a Aromatic/amide H refined with riding coordinates:
 C37(H37), C49(H49), C13(H13), C45(H45), C27(H27), C43(H43), C21(H21), C7(H7),
 C39(H39), C25(H25), C24(H24), C15(H15), C22(H22), C33(H33), C31(H31), C19(H19),
  C23(H23), C9(H9), C36(H36), C12(H12), C28(H28), C46(H46), C16(H16), C40(H40),
 C42(H42), C18(H18), C35(H35), C48(H48), C29(H29), C6(H6), C34(H34), C17(H17),
 C11(H11), C41(H41), C30(H30), C10(H10), C4(H4), C5(H5), C3(H3), C47(H47),
 C53(H53), C56(H56), C54(H54), C55(H55)
;
_shelx_shelxl_version_number 2014/7
_olex2_diffrn_ambient_temperature_device 'Oxford Cryosystems'
_olex2_exptl_crystal_mounting_method 'The crystal was mounted on a glass fibre in oil'
_olex2_submission_original_sample_id jjw0312
_olex2_submission_special_instructions 'No special instructions were received'

loop_
_space_group_symop_operation_xyz
'x, y, z'
'-x, y, -z+1/2'
'x+1/2, y+1/2, z'
'-x+1/2, y+1/2, -z+1/2'
'-x, -y, -z'
'x, -y, z-1/2'
'-x+1/2, -y+1/2, -z'
'x+1/2, -y+1/2, z-1/2'

loop_
_atom_site_label
_atom_site_type_symbol
_atom_site_fract_x
_atom_site_fract_y
_atom_site_fract_z
_atom_site_U_iso_or_equiv
_atom_site_adp_type
_atom_site_occupancy
_atom_site_site_symmetry_order
_atom_site_calc_flag
_atom_site_refinement_flags_posn
P3 P 0.27949(2) 0.63288(2) 0.33546(2) 0.01042(9) Uani 1 1 d .
P1 P 0.36335(2) 0.53333(2) 0.41608(2) 0.01164(9) Uani 1 1 d .
P2 P 0.32427(2) 0.51794(2) 0.26496(2) 0.01079(9) Uani 1 1 d .
S1 S 0.09415(3) 0.40367(3) 0.39071(3) 0.02800(12) Uani 1 1 d .
O1 O 0.42771(6) 0.53626(6) 0.40821(7) 0.0167(3) Uani 1 1 d .
F4 F 0.45973(7) 0.77197(8) 0.67907(7) 0.0465(4) Uani 1 1 d .
F5 F 0.50346(7) 0.74558(8) 0.56314(8) 0.0424(4) Uani 1 1 d .
O2 O 0.03069(7) 0.40943(8) 0.38924(9) 0.0361(4) Uani 1 1 d .
O4 O 0.12723(8) 0.39900(10) 0.45788(9) 0.0451(5) Uani 1 1 d .
F2 F 0.07024(9) 0.31825(11) 0.29408(10) 0.0729(6) Uani 1 1 d .
F1 F 0.15780(9) 0.31302(10) 0.34732(12) 0.0761(7) Uani 1 1 d .
F3 F 0.08370(10) 0.28081(8) 0.39586(12) 0.0719(6) Uani 1 1 d .
C32 C 0.23875(8) 0.65006(8) 0.25103(9) 0.0121(3) Uani 1 1 d .
C37 C 0.17798(8) 0.63585(8) 0.23642(9) 0.0146(3) Uani 1 1 d .
H37 H 0.1578 0.6176 0.2707 0.018 Uiso 1 1 calc R
C38 C 0.22485(7) 0.63593(8) 0.39339(9) 0.0123(3) Uani 1 1 d .
C26 C 0.25354(8) 0.50879(8) 0.20984(9) 0.0130(3) Uani 1 1 d .
C44 C 0.32857(8) 0.70080(8) 0.35176(9) 0.0125(3) Uani 1 1 d .
C49 C 0.38925(8) 0.69345(8) 0.37503(9) 0.0149(3) Uani 1 1 d .
H49 H 0.4050 0.6524 0.3863 0.018 Uiso 1 1 calc R
C20 C 0.37673(8) 0.55068(8) 0.21352(9) 0.0127(3) Uani 1 1 d .
C13 C 0.38986(8) 0.41152(8) 0.45809(9) 0.0164(3) Uani 1 1 d .
H13 H 0.4298 0.4245 0.4565 0.020 Uiso 1 1 calc R
C45 C 0.30604(8) 0.76169(8) 0.33559(9) 0.0156(3) Uani 1 1 d .
H45 H 0.2647 0.7674 0.3202 0.019 Uiso 1 1 calc R
C8 C 0.34276(8) 0.45361(8) 0.43855(9) 0.0133(3) Uani 1 1 d .
C27 C 0.24660(8) 0.52558(8) 0.14056(9) 0.0161(3) Uani 1 1 d .
H27 H 0.2792 0.5431 0.1215 0.019 Uiso 1 1 calc R
C1 C 0.31527(7) 0.55933(8) 0.34002(9) 0.0114(3) Uani 1 1 d .
C2 C 0.35075(8) 0.58066(8) 0.49005(9) 0.0138(3) Uani 1 1 d .
C43 C 0.19013(8) 0.58169(8) 0.39890(9) 0.0140(3) Uani 1 1 d .
H43 H 0.1951 0.5455 0.3716 0.017 Uiso 1 1 calc R
C21 C 0.39402(8) 0.51425(8) 0.16008(9) 0.0159(3) Uani 1 1 d .
H21 H 0.3771 0.4735 0.1502 0.019 Uiso 1 1 calc R
C7 C 0.30004(8) 0.57715(9) 0.52250(9) 0.0168(3) Uani 1 1 d .
H7 H 0.2682 0.5498 0.5047 0.020 Uiso 1 1 calc R
C14 C 0.35404(8) 0.43892(8) 0.28367(9) 0.0129(3) Uani 1 1 d .
C39 C 0.21557(8) 0.68991(8) 0.43162(9) 0.0148(3) Uani 1 1 d .
H39 H 0.2383 0.7272 0.4275 0.018 Uiso 1 1 calc R
C25 C 0.40184(8) 0.61042(8) 0.22704(9) 0.0138(3) Uani 1 1 d .
H25 H 0.3913 0.6350 0.2639 0.017 Uiso 1 1 calc R
C24 C 0.44235(8) 0.63433(9) 0.18679(10) 0.0165(3) Uani 1 1 d .
H24 H 0.4583 0.6757 0.1951 0.020 Uiso 1 1 calc R
C15 C 0.41594(8) 0.43068(9) 0.29445(9) 0.0163(3) Uani 1 1 d .
H15 H 0.4416 0.4664 0.2948 0.020 Uiso 1 1 calc R
C22 C 0.43569(8) 0.53777(9) 0.12177(10) 0.0177(4) Uani 1 1 d .
H22 H 0.4481 0.5127 0.0864 0.021 Uiso 1 1 calc R
C33 C 0.26742(8) 0.67905(8) 0.20082(9) 0.0146(3) Uani 1 1 d .
H33 H 0.3084 0.6901 0.2108 0.018 Uiso 1 1 calc R
C31 C 0.20490(8) 0.48390(8) 0.23764(10) 0.0154(3) Uani 1 1 d .
H31 H 0.2092 0.4732 0.2849 0.018 Uiso 1 1 calc R
C19 C 0.31680(8) 0.38617(8) 0.28438(9) 0.0154(3) Uani 1 1 d .
H19 H 0.2747 0.3915 0.2774 0.018 Uiso 1 1 calc R
C23 C 0.45938(8) 0.59796(9) 0.13487(10) 0.0176(4) Uani 1 1 d .
H23 H 0.4875 0.6142 0.1079 0.021 Uiso 1 1 calc R
C9 C 0.28443(8) 0.43402(8) 0.44151(9) 0.0165(3) Uani 1 1 d .
H9 H 0.2522 0.4622 0.4278 0.020 Uiso 1 1 calc R
C36 C 0.14705(8) 0.64839(9) 0.17175(10) 0.0177(4) Uani 1 1 d .
H36 H 0.1059 0.6381 0.1618 0.021 Uiso 1 1 calc R
C12 C 0.37826(9) 0.35057(9) 0.47985(10) 0.0204(4) Uani 1 1 d .
H12 H 0.4103 0.3218 0.4922 0.025 Uiso 1 1 calc R
C28 C 0.19188(9) 0.51664(9) 0.09965(10) 0.0207(4) Uani 1 1 d .
H28 H 0.1870 0.5283 0.0526 0.025 Uiso 1 1 calc R
C46 C 0.34399(9) 0.81366(9) 0.34203(10) 0.0205(4) Uani 1 1 d .
H46 H 0.3285 0.8548 0.3307 0.025 Uiso 1 1 calc R
C16 C 0.43998(9) 0.37015(9) 0.30466(10) 0.0204(4) Uani 1 1 d .
H16 H 0.4820 0.3645 0.3116 0.024 Uiso 1 1 calc R
C40 C 0.17279(8) 0.68878(9) 0.47585(9) 0.0167(3) Uani 1 1 d .
H40 H 0.1659 0.7256 0.5014 0.020 Uiso 1 1 calc R
C42 C 0.14860(8) 0.58064(9) 0.44391(9) 0.0164(3) Uani 1 1 d .
H42 H 0.1258 0.5434 0.4483 0.020 Uiso 1 1 calc R
C18 C 0.34133(9) 0.32595(9) 0.29525(10) 0.0197(4) Uani 1 1 d .
H18 H 0.3159 0.2902 0.2962 0.024 Uiso 1 1 calc R
C35 C 0.17584(9) 0.67572(9) 0.12174(10) 0.0192(4) Uani 1 1 d .
H35 H 0.1546 0.6836 0.0774 0.023 Uiso 1 1 calc R
C48 C 0.42690(9) 0.74602(9) 0.38189(10) 0.0186(4) Uani 1 1 d .
H48 H 0.4682 0.7408 0.3983 0.022 Uiso 1 1 calc R
C29 C 0.14444(9) 0.49074(9) 0.12722(11) 0.0223(4) Uani 1 1 d .
H29 H 0.1075 0.4838 0.0987 0.027 Uiso 1 1 calc R
C6 C 0.29556(9) 0.61324(9) 0.58054(10) 0.0208(4) Uani 1 1 d .
H6 H 0.2602 0.6116 0.6013 0.025 Uiso 1 1 calc R
C34 C 0.23584(9) 0.69155(9) 0.13647(10) 0.0180(4) Uani 1 1 d .
H34 H 0.2554 0.7110 0.1023 0.022 Uiso 1 1 calc R
C17 C 0.40254(9) 0.31795(9) 0.30475(10) 0.0213(4) Uani 1 1 d .
H17 H 0.4191 0.2766 0.3114 0.026 Uiso 1 1 calc R
C11 C 0.32045(10) 0.33187(9) 0.48350(10) 0.0214(4) Uani 1 1 d .
H11 H 0.3129 0.2904 0.4991 0.026 Uiso 1 1 calc R
C41 C 0.14020(8) 0.63407(9) 0.48274(9) 0.0177(4) Uani 1 1 d .
H41 H 0.1121 0.6331 0.5141 0.021 Uiso 1 1 calc R
C30 C 0.15049(8) 0.47486(8) 0.19631(11) 0.0200(4) Uani 1 1 d .
H30 H 0.1176 0.4579 0.2152 0.024 Uiso 1 1 calc R
O3 O 0.11987(11) 0.44523(10) 0.34550(12) 0.0613(6) Uani 1 1 d .
C10 C 0.27315(9) 0.37332(9) 0.46451(10) 0.0211(4) Uani 1 1 d .
H10 H 0.2334 0.3603 0.4672 0.025 Uiso 1 1 calc R
C4 C 0.39422(11) 0.65334(9) 0.57868(11) 0.0261(4) Uani 1 1 d .
H4 H 0.4269 0.6786 0.5986 0.031 Uiso 1 1 calc R
C5 C 0.34261(11) 0.65169(9) 0.60821(10) 0.0260(4) Uani 1 1 d .
H5 H 0.3393 0.6769 0.6475 0.031 Uiso 1 1 calc R
C3 C 0.39867(9) 0.61810(9) 0.51981(10) 0.0205(4) Uani 1 1 d .
H3 H 0.4344 0.6195 0.4998 0.025 Uiso 1 1 calc R
C47 C 0.40429(9) 0.80599(9) 0.36482(10) 0.0212(4) Uani 1 1 d .
H47 H 0.4301 0.8417 0.3688 0.025 Uiso 1 1 calc R
C51 C 0.47739(10) 0.82045(12) 0.64201(12) 0.0297(5) Uani 1 1 d .
C52 C 0.49938(9) 0.80715(11) 0.58225(12) 0.0282(5) Uani 1 1 d .
C53 C 0.51760(10) 0.85334(14) 0.54170(14) 0.0392(6) Uani 1 1 d .
H53 H 0.5325 0.8427 0.5005 0.047 Uiso 1 1 calc R
C50 C 0.10210(13) 0.32576(14) 0.35438(15) 0.0440(7) Uani 1 1 d .
C56 C 0.47325(11) 0.88219(15) 0.66277(16) 0.0480(8) Uani 1 1 d .
H56 H 0.4578 0.8924 0.7038 0.058 Uiso 1 1 calc R
C54 C 0.51418(12) 0.91479(15) 0.56098(18) 0.0510(8) Uani 1 1 d .
H54 H 0.5267 0.9473 0.5329 0.061 Uiso 1 1 calc R
C55 C 0.49294(12) 0.93068(13) 0.6205(2) 0.0616(11) Uani 1 1 d .
H55 H 0.4913 0.9739 0.6336 0.074 Uiso 1 1 calc R

loop_
_atom_site_aniso_label
_atom_site_aniso_U_11
_atom_site_aniso_U_22
_atom_site_aniso_U_33
_atom_site_aniso_U_23
_atom_site_aniso_U_13
_atom_site_aniso_U_12
P3 0.01268(19) 0.00788(18) 0.0109(2) -0.00002(15) 0.00244(15) -0.00012(14)
P1 0.0130(2) 0.00998(19) 0.0120(2) 0.00082(15) 0.00205(16) -0.00020(15)
P2 0.0131(2) 0.00833(18) 0.0113(2) -0.00025(15) 0.00284(15) 0.00003(14)
S1 0.0309(3) 0.0259(3) 0.0286(3) -0.0068(2) 0.0093(2) -0.0112(2)
O1 0.0126(6) 0.0165(6) 0.0210(7) 0.0022(5) 0.0027(5) 0.0006(5)
F4 0.0425(9) 0.0697(11) 0.0272(8) 0.0111(7) 0.0049(6) -0.0195(8)
F5 0.0379(8) 0.0465(9) 0.0419(9) -0.0088(7) 0.0030(7) -0.0017(7)
O2 0.0311(9) 0.0384(10) 0.0388(10) 0.0039(8) 0.0050(7) 0.0000(7)
O4 0.0300(9) 0.0712(14) 0.0334(10) -0.0192(9) 0.0021(8) -0.0054(9)
F2 0.0741(13) 0.0897(15) 0.0519(11) -0.0448(11) -0.0006(10) -0.0134(11)
F1 0.0535(11) 0.0781(14) 0.0994(17) -0.0490(13) 0.0201(11) 0.0093(10)
F3 0.0989(16) 0.0269(9) 0.0921(16) -0.0028(9) 0.0211(13) -0.0081(9)
C32 0.0158(8) 0.0084(7) 0.0119(8) -0.0004(6) 0.0014(6) 0.0018(6)
C37 0.0164(8) 0.0105(7) 0.0170(8) -0.0012(6) 0.0025(7) 0.0006(6)
C38 0.0132(7) 0.0128(7) 0.0115(8) 0.0003(6) 0.0033(6) 0.0011(6)
C26 0.0151(8) 0.0075(7) 0.0161(8) -0.0029(6) 0.0011(6) 0.0020(6)
C44 0.0172(8) 0.0094(7) 0.0116(8) -0.0014(6) 0.0043(6) -0.0016(6)
C49 0.0177(8) 0.0134(8) 0.0138(8) -0.0004(6) 0.0035(7) -0.0018(6)
C20 0.0138(8) 0.0118(7) 0.0128(8) 0.0015(6) 0.0029(6) 0.0006(6)
C13 0.0203(9) 0.0153(8) 0.0137(8) 0.0006(6) 0.0024(7) 0.0019(7)
C45 0.0206(9) 0.0120(8) 0.0148(8) 0.0003(6) 0.0045(7) 0.0007(6)
C8 0.0192(8) 0.0114(7) 0.0094(8) 0.0001(6) 0.0024(6) -0.0001(6)
C27 0.0197(8) 0.0124(8) 0.0161(9) -0.0022(6) 0.0016(7) 0.0027(6)
C1 0.0131(7) 0.0094(7) 0.0120(8) -0.0005(6) 0.0028(6) 0.0006(6)
C2 0.0191(8) 0.0109(7) 0.0108(8) 0.0006(6) -0.0005(6) 0.0008(6)
C43 0.0149(8) 0.0129(8) 0.0141(8) -0.0006(6) 0.0016(6) 0.0004(6)
C21 0.0197(9) 0.0141(8) 0.0147(8) -0.0009(6) 0.0049(7) -0.0008(6)
C7 0.0185(8) 0.0165(8) 0.0147(8) 0.0022(7) -0.0002(7) 0.0029(7)
C14 0.0182(8) 0.0094(7) 0.0114(8) 0.0008(6) 0.0033(6) 0.0022(6)
C39 0.0167(8) 0.0129(7) 0.0147(8) -0.0003(6) 0.0022(6) 0.0002(6)
C25 0.0152(8) 0.0119(7) 0.0145(8) 0.0000(6) 0.0026(6) 0.0005(6)
C24 0.0158(8) 0.0155(8) 0.0183(9) 0.0012(7) 0.0027(7) -0.0025(6)
C15 0.0185(8) 0.0158(8) 0.0154(8) 0.0024(6) 0.0057(7) 0.0022(6)
C22 0.0197(9) 0.0192(9) 0.0154(9) -0.0013(7) 0.0060(7) 0.0015(7)
C33 0.0172(8) 0.0121(7) 0.0152(8) 0.0003(6) 0.0044(7) 0.0019(6)
C31 0.0179(8) 0.0093(7) 0.0191(9) -0.0025(6) 0.0035(7) 0.0005(6)
C19 0.0199(9) 0.0127(8) 0.0136(8) 0.0004(6) 0.0028(7) 0.0002(6)
C23 0.0141(8) 0.0217(9) 0.0178(9) 0.0033(7) 0.0048(7) -0.0009(7)
C9 0.0201(9) 0.0139(8) 0.0159(9) 0.0002(6) 0.0038(7) 0.0001(6)
C36 0.0166(8) 0.0150(8) 0.0199(9) -0.0023(7) -0.0022(7) 0.0018(6)
C12 0.0300(10) 0.0157(8) 0.0156(9) 0.0030(7) 0.0032(8) 0.0052(7)
C28 0.0258(10) 0.0163(8) 0.0182(9) -0.0039(7) -0.0028(7) 0.0070(7)
C46 0.0321(10) 0.0104(8) 0.0207(9) -0.0013(7) 0.0096(8) -0.0035(7)
C16 0.0225(9) 0.0213(9) 0.0186(9) 0.0047(7) 0.0072(7) 0.0081(7)
C40 0.0192(9) 0.0172(8) 0.0139(8) -0.0030(6) 0.0026(7) 0.0036(7)
C42 0.0142(8) 0.0181(8) 0.0169(9) 0.0033(7) 0.0018(7) -0.0022(6)
C18 0.0311(10) 0.0122(8) 0.0152(9) 0.0010(6) 0.0019(8) -0.0004(7)
C35 0.0255(9) 0.0158(8) 0.0149(9) -0.0006(7) -0.0020(7) 0.0036(7)
C48 0.0187(9) 0.0202(9) 0.0174(9) -0.0041(7) 0.0040(7) -0.0064(7)
C29 0.0197(9) 0.0144(8) 0.0300(11) -0.0078(7) -0.0062(8) 0.0054(7)
C6 0.0316(10) 0.0175(9) 0.0137(9) 0.0029(7) 0.0046(8) 0.0094(7)
C34 0.0264(9) 0.0146(8) 0.0135(8) 0.0015(6) 0.0049(7) 0.0024(7)
C17 0.0334(11) 0.0149(8) 0.0157(9) 0.0030(7) 0.0039(8) 0.0088(7)
C11 0.0358(11) 0.0121(8) 0.0174(9) 0.0020(7) 0.0075(8) -0.0009(7)
C41 0.0162(8) 0.0244(9) 0.0132(8) 0.0010(7) 0.0043(7) 0.0009(7)
C30 0.0164(8) 0.0110(8) 0.0322(11) -0.0048(7) 0.0020(8) 0.0005(6)
O3 0.0798(16) 0.0441(12) 0.0695(15) -0.0008(11) 0.0431(13) -0.0275(11)
C10 0.0263(10) 0.0157(8) 0.0231(10) 0.0011(7) 0.0092(8) -0.0042(7)
C4 0.0404(12) 0.0172(9) 0.0185(10) -0.0008(7) -0.0034(9) -0.0093(8)
C5 0.0485(13) 0.0144(8) 0.0142(9) -0.0006(7) 0.0023(9) 0.0041(8)
C3 0.0264(10) 0.0176(9) 0.0164(9) 0.0019(7) -0.0002(7) -0.0053(7)
C47 0.0282(10) 0.0160(8) 0.0216(10) -0.0046(7) 0.0107(8) -0.0100(7)
C51 0.0200(10) 0.0400(13) 0.0276(11) 0.0006(9) -0.0018(8) -0.0052(9)
C52 0.0182(9) 0.0369(12) 0.0280(11) 0.0053(9) -0.0015(8) -0.0057(8)
C53 0.0225(11) 0.0559(16) 0.0361(14) 0.0178(12) -0.0066(10) -0.0135(10)
C50 0.0437(15) 0.0411(15) 0.0485(17) -0.0208(12) 0.0110(12) -0.0104(12)
C56 0.0218(12) 0.0631(19) 0.0547(18) -0.0242(15) -0.0100(11) 0.0059(12)
C54 0.0330(14) 0.0478(17) 0.065(2) 0.0207(15) -0.0173(14) -0.0131(12)
C55 0.0312(14) 0.0280(13) 0.111(3) -0.0112(16) -0.0401(17) 0.0023(11)

loop_
_atom_type_symbol
_atom_type_description
_atom_type_scat_dispersion_real
_atom_type_scat_dispersion_imag
_atom_type_scat_source
C C 0.0033 0.0016 'International Tables Vol C Tables 4.2.6.8 and 6.1.1.4'
H H 0.0000 0.0000 'International Tables Vol C Tables 4.2.6.8 and 6.1.1.4'
F F 0.0171 0.0103 'International Tables Vol C Tables 4.2.6.8 and 6.1.1.4'
O O 0.0106 0.0060 'International Tables Vol C Tables 4.2.6.8 and 6.1.1.4'
P P 0.1023 0.0942 'International Tables Vol C Tables 4.2.6.8 and 6.1.1.4'
S S 0.1246 0.1234 'International Tables Vol C Tables 4.2.6.8 and 6.1.1.4'

loop_
_geom_angle_atom_site_label_1
_geom_angle_atom_site_label_2
_geom_angle_atom_site_label_3
_geom_angle
C38 P3 C32 105.56(8)
C38 P3 C44 108.62(8)
C44 P3 C32 102.80(8)
C1 P3 C32 113.23(8)
C1 P3 C38 110.81(8)
C1 P3 C44 115.12(8)
O1 P1 C8 110.69(8)
O1 P1 C1 112.51(8)
O1 P1 C2 109.23(8)
C8 P1 C2 103.69(8)
C1 P1 C8 109.76(8)
C1 P1 C2 110.61(8)
C26 P2 C14 107.11(8)
C20 P2 C26 107.51(8)
C20 P2 C14 102.11(8)
C1 P2 C26 110.97(8)
C1 P2 C20 116.66(8)
C1 P2 C14 111.76(8)
O2 S1 C50 102.99(12)
O4 S1 O2 114.43(11)
O4 S1 O3 114.39(14)
O4 S1 C50 103.60(14)
O3 S1 O2 115.52(13)
O3 S1 C50 103.70(14)
C37 C32 P3 120.01(13)
C37 C32 C33 119.47(16)
C33 C32 P3 120.50(13)
C32 C37 H37 120.0
C36 C37 C32 119.97(17)
C36 C37 H37 120.0
C43 C38 P3 117.67(13)
C39 C38 P3 122.75(13)
C39 C38 C43 119.57(16)
C27 C26 P2 121.57(14)
C27 C26 C31 119.55(17)
C31 C26 P2 118.87(14)
C49 C44 P3 121.38(13)
C49 C44 C45 119.09(16)
C45 C44 P3 119.34(13)
C44 C49 H49 119.9
C44 C49 C48 120.27(17)
C48 C49 H49 119.9
C21 C20 P2 119.27(13)
C25 C20 P2 121.48(13)
C25 C20 C21 119.22(16)
C8 C13 H13 120.0
C12 C13 H13 120.0
C12 C13 C8 120.02(18)
C44 C45 H45 119.9
C46 C45 C44 120.19(17)
C46 C45 H45 119.9
C13 C8 P1 116.23(13)
C9 C8 P1 124.26(13)
C9 C8 C13 119.38(16)
C26 C27 H27 120.1
C28 C27 C26 119.80(18)
C28 C27 H27 120.1
P3 C1 P1 122.15(10)
P3 C1 P2 120.55(10)
P2 C1 P1 114.76(9)
C7 C2 P1 124.89(14)
C7 C2 C3 118.53(17)
C3 C2 P1 116.24(14)
C38 C43 H43 119.9
C42 C43 C38 120.27(16)
C42 C43 H43 119.9
C20 C21 H21 120.0
C22 C21 C20 119.96(17)
C22 C21 H21 120.0
C2 C7 H7 119.6
C6 C7 C2 120.74(18)
C6 C7 H7 119.6
C15 C14 P2 118.67(13)
C19 C14 P2 121.73(13)
C19 C14 C15 119.54(16)
C38 C39 H39 120.2
C40 C39 C38 119.69(16)
C40 C39 H39 120.2
C20 C25 H25 119.9
C24 C25 C20 120.26(16)
C24 C25 H25 119.9
C25 C24 H24 120.0
C23 C24 C25 120.00(17)
C23 C24 H24 120.0
C14 C15 H15 120.0
C16 C15 C14 119.93(17)
C16 C15 H15 120.0
C21 C22 H22 119.9
C21 C22 C23 120.17(17)
C23 C22 H22 119.9
C32 C33 H33 120.1
C34 C33 C32 119.87(17)
C34 C33 H33 120.1
C26 C31 H31 119.9
C30 C31 C26 120.24(18)
C30 C31 H31 119.9
C14 C19 H19 120.0
C18 C19 C14 120.03(17)
C18 C19 H19 120.0
C24 C23 C22 120.35(17)
C24 C23 H23 119.8
C22 C23 H23 119.8
C8 C9 H9 119.8
C8 C9 C10 120.36(17)
C10 C9 H9 119.8
C37 C36 H36 119.8
C35 C36 C37 120.40(17)
C35 C36 H36 119.8
C13 C12 H12 119.9
C11 C12 C13 120.20(18)
C11 C12 H12 119.9
C27 C28 H28 119.9
C29 C28 C27 120.23(19)
C29 C28 H28 119.9
C45 C46 H46 119.8
C47 C46 C45 120.43(18)
C47 C46 H46 119.8
C15 C16 H16 120.0
C17 C16 C15 120.07(18)
C17 C16 H16 120.0
C39 C40 H40 119.9
C41 C40 C39 120.22(17)
C41 C40 H40 119.9
C43 C42 H42 120.0
C43 C42 C41 119.98(17)
C41 C42 H42 120.0
C19 C18 H18 119.9
C17 C18 C19 120.20(18)
C17 C18 H18 119.9
C36 C35 H35 120.0
C36 C35 C34 119.94(17)
C34 C35 H35 120.0
C49 C48 H48 119.9
C47 C48 C49 120.17(18)
C47 C48 H48 119.9
C28 C29 H29 119.8
C28 C29 C30 120.50(18)
C30 C29 H29 119.7
C7 C6 H6 120.0
C5 C6 C7 120.03(19)
C5 C6 H6 120.0
C33 C34 C35 120.32(17)
C33 C34 H34 119.8
C35 C34 H34 119.8
C16 C17 H17 119.9
C18 C17 C16 120.22(17)
C18 C17 H17 119.9
C12 C11 H11 119.8
C12 C11 C10 120.41(17)
C10 C11 H11 119.8
C40 C41 C42 120.21(17)
C40 C41 H41 119.9
C42 C41 H41 119.9
C31 C30 C29 119.65(18)
C31 C30 H30 120.2
C29 C30 H30 120.2
C9 C10 H10 120.2
C11 C10 C9 119.61(18)
C11 C10 H10 120.2
C5 C4 H4 119.8
C5 C4 C3 120.36(19)
C3 C4 H4 119.8
C6 C5 H5 120.0
C4 C5 C6 119.93(19)
C4 C5 H5 120.0
C2 C3 H3 119.9
C4 C3 C2 120.28(19)
C4 C3 H3 119.9
C46 C47 C48 119.83(17)
C46 C47 H47 120.1
C48 C47 H47 120.1
F4 C51 C52 118.8(2)
F4 C51 C56 121.3(2)
C56 C51 C52 119.9(2)
F5 C52 C51 118.7(2)
F5 C52 C53 118.9(2)
C53 C52 C51 122.4(3)
C52 C53 H53 120.5
C54 C53 C52 119.0(3)
C54 C53 H53 120.5
F2 C50 S1 113.3(2)
F2 C50 F1 106.9(2)
F2 C50 F3 106.6(2)
F1 C50 S1 112.23(18)
F1 C50 F3 107.7(3)
F3 C50 S1 109.83(19)
C51 C56 H56 121.2
C51 C56 C55 117.7(3)
C55 C56 H56 121.2
C53 C54 H54 119.5
C53 C54 C55 120.9(3)
C55 C54 H54 119.5
C56 C55 H55 120.0
C54 C55 C56 120.0(3)
C54 C55 H55 120.0

loop_
_geom_bond_atom_site_label_1
_geom_bond_atom_site_label_2
_geom_bond_distance
P3 C32 1.8181(18)
P3 C38 1.8021(17)
P3 C44 1.8134(17)
P3 C1 1.7465(17)
P1 O1 1.4895(13)
P1 C8 1.8168(17)
P1 C1 1.8056(17)
P1 C2 1.8226(18)
P2 C26 1.8111(18)
P2 C20 1.8068(18)
P2 C1 1.7545(17)
P2 C14 1.8155(17)
S1 O2 1.4386(18)
S1 O4 1.4268(19)
S1 O3 1.432(2)
S1 C50 1.812(3)
F4 C51 1.350(3)
F5 C52 1.359(3)
F2 C50 1.307(3)
F1 C50 1.317(3)
F3 C50 1.356(4)
C32 C37 1.397(2)
C32 C33 1.400(2)
C37 H37 0.9500
C37 C36 1.388(3)
C38 C43 1.401(2)
C38 C39 1.398(2)
C26 C27 1.397(3)
C26 C31 1.401(2)
C44 C49 1.393(2)
C44 C45 1.402(2)
C49 H49 0.9500
C49 C48 1.394(2)
C20 C21 1.404(2)
C20 C25 1.392(2)
C13 H13 0.9500
C13 C8 1.398(2)
C13 C12 1.392(3)
C45 H45 0.9500
C45 C46 1.387(3)
C8 C9 1.393(2)
C27 H27 0.9500
C27 C28 1.390(3)
C2 C7 1.395(3)
C2 C3 1.400(3)
C43 H43 0.9500
C43 C42 1.383(2)
C21 H21 0.9500
C21 C22 1.383(3)
C7 H7 0.9500
C7 C6 1.390(3)
C14 C15 1.398(2)
C14 C19 1.398(2)
C39 H39 0.9500
C39 C40 1.394(2)
C25 H25 0.9500
C25 C24 1.391(2)
C24 H24 0.9500
C24 C23 1.378(3)
C15 H15 0.9500
C15 C16 1.391(3)
C22 H22 0.9500
C22 C23 1.388(3)
C33 H33 0.9500
C33 C34 1.388(3)
C31 H31 0.9500
C31 C30 1.388(3)
C19 H19 0.9500
C19 C18 1.390(2)
C23 H23 0.9500
C9 H9 0.9500
C9 C10 1.394(2)
C36 H36 0.9500
C36 C35 1.384(3)
C12 H12 0.9500
C12 C11 1.379(3)
C28 H28 0.9500
C28 C29 1.385(3)
C46 H46 0.9500
C46 C47 1.384(3)
C16 H16 0.9500
C16 C17 1.390(3)
C40 H40 0.9500
C40 C41 1.387(3)
C42 H42 0.9500
C42 C41 1.390(3)
C18 H18 0.9500
C18 C17 1.382(3)
C35 H35 0.9500
C35 C34 1.389(3)
C48 H48 0.9500
C48 C47 1.388(3)
C29 H29 0.9500
C29 C30 1.389(3)
C6 H6 0.9500
C6 C5 1.386(3)
C34 H34 0.9500
C17 H17 0.9500
C11 H11 0.9500
C11 C10 1.391(3)
C41 H41 0.9500
C30 H30 0.9500
C10 H10 0.9500
C4 H4 0.9500
C4 C5 1.379(3)
C4 C3 1.394(3)
C5 H5 0.9500
C3 H3 0.9500
C47 H47 0.9500
C51 C52 1.372(3)
C51 C56 1.372(4)
C52 C53 1.361(3)
C53 H53 0.9500
C53 C54 1.356(4)
C56 H56 0.9500
C56 C55 1.431(5)
C54 H54 0.9500
C54 C55 1.372(5)
C55 H55 0.9500

loop_
_geom_torsion_atom_site_label_1
_geom_torsion_atom_site_label_2
_geom_torsion_atom_site_label_3
_geom_torsion_atom_site_label_4
_geom_torsion
P3 C32 C37 C36 -179.34(13)
P3 C32 C33 C34 179.63(13)
P3 C38 C43 C42 178.25(14)
P3 C38 C39 C40 -179.55(14)
P3 C44 C49 C48 174.80(14)
P3 C44 C45 C46 -174.35(14)
P1 C8 C9 C10 -174.87(15)
P1 C2 C7 C6 177.18(14)
P1 C2 C3 C4 -176.68(15)
P2 C26 C27 C28 178.72(13)
P2 C26 C31 C30 -178.42(13)
P2 C20 C21 C22 -177.77(14)
P2 C20 C25 C24 179.68(14)
P2 C14 C15 C16 -176.01(14)
P2 C14 C19 C18 176.50(14)
O1 P1 C8 C13 12.11(16)
O1 P1 C8 C9 -172.12(15)
O1 P1 C1 P3 -105.43(11)
O1 P1 C1 P2 56.55(11)
O1 P1 C2 C7 -164.05(15)
O1 P1 C2 C3 9.09(16)
F4 C51 C52 F5 -1.0(3)
F4 C51 C52 C53 179.4(2)
F4 C51 C56 C55 -180.0(2)
F5 C52 C53 C54 -179.3(2)
O2 S1 C50 F2 54.8(2)
O2 S1 C50 F1 176.0(2)
O2 S1 C50 F3 -64.2(2)
O4 S1 C50 F2 174.3(2)
O4 S1 C50 F1 -64.5(3)
O4 S1 C50 F3 55.2(2)
C32 P3 C38 C43 82.78(15)
C32 P3 C38 C39 -96.35(16)
C32 P3 C44 C49 -131.70(15)
C32 P3 C44 C45 43.26(16)
C32 P3 C1 P1 175.22(10)
C32 P3 C1 P2 14.26(14)
C32 C37 C36 C35 -0.9(3)
C32 C33 C34 C35 0.3(3)
C37 C32 C33 C34 -2.1(2)
C37 C36 C35 C34 -0.9(3)
C38 P3 C32 C37 -27.14(15)
C38 P3 C32 C33 151.16(14)
C38 P3 C44 C49 116.77(15)
C38 P3 C44 C45 -68.26(16)
C38 P3 C1 P1 -66.39(12)
C38 P3 C1 P2 132.64(10)
C38 C43 C42 C41 1.5(3)
C38 C39 C40 C41 1.0(3)
C26 P2 C20 C21 -66.13(16)
C26 P2 C20 C25 115.92(15)
C26 P2 C1 P3 -53.19(13)
C26 P2 C1 P1 144.51(9)
C26 P2 C14 C15 148.80(14)
C26 P2 C14 C19 -28.18(17)
C26 C27 C28 C29 -0.5(3)
C26 C31 C30 C29 -0.1(3)
C44 P3 C32 C37 -140.92(14)
C44 P3 C32 C33 37.39(15)
C44 P3 C38 C43 -167.55(13)
C44 P3 C38 C39 13.32(17)
C44 P3 C1 P1 57.34(13)
C44 P3 C1 P2 -103.62(11)
C44 C49 C48 C47 -0.7(3)
C44 C45 C46 C47 -0.4(3)
C49 C44 C45 C46 0.7(3)
C49 C48 C47 C46 1.1(3)
C20 P2 C26 C27 0.25(16)
C20 P2 C26 C31 179.89(13)
C20 P2 C1 P3 70.38(13)
C20 P2 C1 P1 -91.92(11)
C20 P2 C14 C15 35.97(16)
C20 P2 C14 C19 -141.02(15)
C20 C21 C22 C23 -1.6(3)
C20 C25 C24 C23 -2.3(3)
C13 C8 C9 C10 0.8(3)
C13 C12 C11 C10 1.0(3)
C45 C44 C49 C48 -0.2(3)
C45 C46 C47 C48 -0.5(3)
C8 P1 C1 P3 130.85(11)
C8 P1 C1 P2 -67.17(11)
C8 P1 C2 C7 -46.01(17)
C8 P1 C2 C3 127.13(14)
C8 C13 C12 C11 -1.3(3)
C8 C9 C10 C11 -1.1(3)
C27 C26 C31 C30 1.2(2)
C27 C28 C29 C30 1.6(3)
C1 P3 C32 C37 94.24(15)
C1 P3 C32 C33 -87.45(15)
C1 P3 C38 C43 -40.17(16)
C1 P3 C38 C39 140.71(15)
C1 P3 C44 C49 -8.11(18)
C1 P3 C44 C45 166.85(14)
C1 P1 C8 C13 136.89(14)
C1 P1 C8 C9 -47.34(17)
C1 P1 C2 C7 71.59(17)
C1 P1 C2 C3 -115.27(14)
C1 P2 C26 C27 128.92(14)
C1 P2 C26 C31 -51.44(15)
C1 P2 C20 C21 168.53(13)
C1 P2 C20 C25 -9.41(18)
C1 P2 C14 C15 -89.46(15)
C1 P2 C14 C19 93.55(16)
C2 P1 C8 C13 -104.92(14)
C2 P1 C8 C9 70.85(17)
C2 P1 C1 P3 17.03(13)
C2 P1 C1 P2 179.01(9)
C2 C7 C6 C5 -2.2(3)
C43 C38 C39 C40 1.3(3)
C43 C42 C41 C40 0.9(3)
C21 C20 C25 C24 1.7(3)
C21 C22 C23 C24 1.1(3)
C7 C2 C3 C4 -3.1(3)
C7 C6 C5 C4 -1.0(3)
C14 P2 C26 C27 -108.85(15)
C14 P2 C26 C31 70.79(15)
C14 P2 C20 C21 46.40(16)
C14 P2 C20 C25 -131.55(15)
C14 P2 C1 P3 -172.68(10)
C14 P2 C1 P1 25.02(12)
C14 C15 C16 C17 -0.6(3)
C14 C19 C18 C17 -0.6(3)
C39 C38 C43 C42 -2.6(3)
C39 C40 C41 C42 -2.1(3)
C25 C20 C21 C22 0.2(3)
C25 C24 C23 C22 0.9(3)
C15 C14 C19 C18 -0.5(3)
C15 C16 C17 C18 -0.5(3)
C33 C32 C37 C36 2.3(2)
C31 C26 C27 C28 -0.9(2)
C19 C14 C15 C16 1.0(3)
C19 C18 C17 C16 1.1(3)
C36 C35 C34 C33 1.2(3)
C12 C13 C8 P1 176.37(14)
C12 C13 C8 C9 0.4(3)
C12 C11 C10 C9 0.2(3)
C28 C29 C30 C31 -1.3(3)
O3 S1 C50 F2 -65.9(2)
O3 S1 C50 F1 55.3(3)
O3 S1 C50 F3 175.0(2)
C5 C4 C3 C2 0.0(3)
C3 C2 C7 C6 4.2(3)
C3 C4 C5 C6 2.1(3)
C51 C52 C53 C54 0.3(3)
C51 C56 C55 C54 1.0(4)
C52 C51 C56 C55 -0.5(3)
C52 C53 C54 C55 0.2(4)
C53 C54 C55 C56 -0.8(4)
C56 C51 C52 F5 179.5(2)
C56 C51 C52 C53 -0.1(3)
